data_7050244
loop_
_publ_author_name
'G. Gokel'
'Leonard J. Barbour'
'Jiaxin Hu'

_publ_section_title
;
Ferrocene Derivatives as Receptors to Explore
Ammonium Cation-pi Interactions
;
_journal_name_full 'New J.Chem.(Nouv.J.Chim.)'
_journal_year 2004
_chemical_formula_sum 'C21 H26 Fe I N'
_chemical_formula_weight 475.18
_chemical_name_common JXH-II-076
_space_group_IT_number 2
_symmetry_cell_setting triclinic
_symmetry_space_group_name_Hall '-P 1'
_symmetry_space_group_name_H-M 'P -1'
_atom_sites_solution_hydrogens geom
_atom_sites_solution_primary direct
_atom_sites_solution_secondary difmap
_cell_angle_alpha 94.261(3)
_cell_angle_beta 92.364(3)
_cell_angle_gamma 97.445(3)
_cell_formula_units_Z 4
_cell_length_a 9.7909(15)
_cell_length_b 13.640(2)
_cell_length_c 15.018(2)
_cell_measurement_reflns_used ?
_cell_measurement_temperature 173(2)
_cell_measurement_theta_max ?
_cell_measurement_theta_min ?
_cell_volume 1980.5(5)
_diffrn_ambient_temperature 173(2)
_diffrn_detector_area_resol_mean ?
_diffrn_measurement_device_type 'Bruker SMART Apex CCD diffractometer'
_diffrn_measurement_method 'omega scans'
_diffrn_radiation_monochromator graphite
_diffrn_radiation_source 'fine-focus sealed tube'
_diffrn_radiation_type MoK\a
_diffrn_radiation_wavelength 0.71073
_diffrn_reflns_av_R_equivalents 0.0401
_diffrn_reflns_av_sigmaI/netI 0.1030
_diffrn_reflns_limit_h_max 12
_diffrn_reflns_limit_h_min -12
_diffrn_reflns_limit_k_max 16
_diffrn_reflns_limit_k_min -17
_diffrn_reflns_limit_l_max 19
_diffrn_reflns_limit_l_min -11
_diffrn_reflns_number 12560
_diffrn_reflns_theta_max 27.12
_diffrn_reflns_theta_min 1.51
_diffrn_standards_decay_% 0.0
_diffrn_standards_interval_count ?
_diffrn_standards_interval_time ?
_diffrn_standards_number ?
_exptl_absorpt_coefficient_mu 2.322
_exptl_absorpt_correction_T_max 0.6538
_exptl_absorpt_correction_T_min 0.4970
_exptl_absorpt_correction_type multi-scan
_exptl_absorpt_process_details ?
_exptl_crystal_colour colorless
_exptl_crystal_density_diffrn 1.594
_exptl_crystal_density_meas ?
_exptl_crystal_density_method 'not measured'
_exptl_crystal_description prism
_exptl_crystal_F_000 952
_exptl_crystal_size_max 0.35
_exptl_crystal_size_mid 0.30
_exptl_crystal_size_min 0.20
_refine_ls_extinction_coef 0.0000(2)
_refine_ls_extinction_expression Fc^*^=kFc[1+0.001xFc^2^\l^3^/sin(2\q)]^-1/4^
_refine_ls_extinction_method SHELXL
_refine_ls_goodness_of_fit_ref 1.279
_refine_ls_hydrogen_treatment mixed
_refine_ls_matrix_type full
_refine_ls_number_parameters 370
_refine_ls_number_reflns 8549
_refine_ls_number_restraints 243
_refine_ls_restrained_S_all 1.263
_refine_ls_R_factor_all 0.1629
_refine_ls_R_factor_gt 0.1182
_refine_ls_shift/su_max 0.472
_refine_ls_shift/su_mean 0.002
_refine_ls_structure_factor_coef Fsqd
_refine_ls_weighting_details 'calc w=1/[\s^2^(Fo^2^)+(0.0000P)^2^+42.0411P] where P=(Fo^2^+2Fc^2^)/3'
_refine_ls_weighting_scheme calc
_refine_ls_wR_factor_gt 0.2179
_refine_ls_wR_factor_ref 0.2330
_reflns_number_gt 5885
_reflns_number_total 8549
_reflns_threshold_expression >2sigma(I)
_cod_database_code 7050244

loop_
_symmetry_equiv_pos_as_xyz
'x, y, z'
'-x, -y, -z'

loop_
_atom_site_label
_atom_site_type_symbol
_atom_site_fract_x
_atom_site_fract_y
_atom_site_fract_z
_atom_site_U_iso_or_equiv
_atom_site_adp_type
_atom_site_occupancy
_atom_site_symmetry_multiplicity
_atom_site_calc_flag
_atom_site_refinement_flags
_atom_site_disorder_assembly
_atom_site_disorder_group
I1 I 0.25519(10) 0.62845(7) 0.10964(7) 0.0432(3) Uani 1 1 d . . .
I2 I 0.74983(11) 0.93639(7) 0.15595(8) 0.0483(3) Uani 1 1 d . . .
Fe1A Fe 0.96928(19) 0.35950(13) 0.27435(12) 0.0247(4) Uani 1 1 d . . .
C1A C 0.9964(14) 0.5083(9) 0.3033(8) 0.026(3) Uani 1 1 d U . .
H1A H 1.0734 0.5536 0.2897 0.031 Uiso 1 1 calc R . .
C2A C 0.9841(17) 0.4619(11) 0.3822(8) 0.038(4) Uani 1 1 d U . .
H2A H 1.0499 0.4683 0.4313 0.046 Uiso 1 1 calc R . .
C3A C 0.8517(19) 0.4025(11) 0.3744(10) 0.049(4) Uani 1 1 d U . .
H3A H 0.8141 0.3625 0.4189 0.058 Uiso 1 1 calc R . .
C4A C 0.7863(15) 0.4120(10) 0.2919(10) 0.038(3) Uani 1 1 d U . .
H4A H 0.6978 0.3800 0.2705 0.045 Uiso 1 1 calc R . .
C5A C 0.8767(12) 0.4784(8) 0.2456(8) 0.023(3) Uani 1 1 d U . .
C6A C 0.8608(17) 0.5052(10) 0.1515(10) 0.040(3) Uani 1 1 d U . .
H6A1 H 0.8034 0.4497 0.1158 0.048 Uiso 1 1 calc R . .
H6A2 H 0.9527 0.5138 0.1259 0.048 Uiso 1 1 calc R . .
N7A N 0.7948(14) 0.5999(9) 0.1430(8) 0.043(3) Uani 1 1 d U . .
C8A C 0.811(3) 0.6286(14) 0.0489(12) 0.090(8) Uani 1 1 d U . .
H8A1 H 0.9084 0.6365 0.0358 0.136 Uiso 1 1 calc R . .
H8A2 H 0.7739 0.6914 0.0424 0.136 Uiso 1 1 calc R . .
H8A3 H 0.7596 0.5768 0.0071 0.136 Uiso 1 1 calc R . .
C9A C 0.8679(15) 0.6814(10) 0.2037(9) 0.034(3) Uani 1 1 d U . .
H9A1 H 0.9646 0.6938 0.1883 0.051 Uiso 1 1 calc R . .
H9A2 H 0.8633 0.6632 0.2655 0.051 Uiso 1 1 calc R . .
H9A3 H 0.8244 0.7416 0.1977 0.051 Uiso 1 1 calc R . .
C10A C 0.6502(19) 0.5860(15) 0.1671(18) 0.093(8) Uani 1 1 d U . .
H10A H 0.5984 0.5324 0.1274 0.139 Uiso 1 1 calc R . .
H10B H 0.6103 0.6476 0.1607 0.139 Uiso 1 1 calc R . .
H10C H 0.6453 0.5687 0.2292 0.139 Uiso 1 1 calc R . .
C11A C 1.0758(15) 0.3196(12) 0.1675(10) 0.041(4) Uani 1 1 d U . .
H11A H 1.1008 0.3600 0.1204 0.049 Uiso 1 1 calc R . .
C12A C 0.9516(15) 0.2535(12) 0.1707(11) 0.050(4) Uani 1 1 d U . .
H12A H 0.8791 0.2418 0.1255 0.060 Uiso 1 1 calc R . .
C13A C 0.9540(16) 0.2083(11) 0.2523(13) 0.050(4) Uani 1 1 d U . .
H13A H 0.8837 0.1607 0.2710 0.060 Uiso 1 1 calc R . .
C14A C 1.0783(14) 0.2459(9) 0.3015(10) 0.034(3) Uani 1 1 d U . .
H14A H 1.1060 0.2294 0.3593 0.041 Uiso 1 1 calc R . .
C15A C 1.1549(14) 0.3140(9) 0.2470(9) 0.032(3) Uani 1 1 d U . .
C16A C 1.2952(13) 0.3681(10) 0.2709(10) 0.036(3) Uani 1 1 d U . .
H16A H 1.3110 0.3760 0.3368 0.043 Uiso 1 1 calc R . .
H16B H 1.3029 0.4350 0.2486 0.043 Uiso 1 1 calc R . .
C17A C 1.4037(13) 0.3099(9) 0.2293(9) 0.031(3) Uani 1 1 d U . .
C18A C 1.4418(15) 0.3248(11) 0.1428(10) 0.041(4) Uani 1 1 d U . .
H18A H 1.4098 0.3771 0.1128 0.049 Uiso 1 1 calc R . .
C19A C 1.5270(16) 0.2634(13) 0.0992(12) 0.052(4) Uani 1 1 d U . .
H19A H 1.5490 0.2710 0.0388 0.062 Uiso 1 1 calc R . .
C20A C 1.5773(16) 0.1927(12) 0.1455(11) 0.048(4) Uani 1 1 d U . .
H20A H 1.6382 0.1525 0.1178 0.058 Uiso 1 1 calc R . .
C21A C 1.5425(14) 0.1788(10) 0.2294(11) 0.041(4) Uani 1 1 d U . .
H21A H 1.5767 0.1275 0.2597 0.049 Uiso 1 1 calc R . .
C22A C 1.4564(14) 0.2389(9) 0.2729(10) 0.034(3) Uani 1 1 d U . .
H22A H 1.4349 0.2298 0.3331 0.041 Uiso 1 1 calc R . .
Fe1B Fe 0.2397(5) 0.9022(3) 0.4069(3) 0.0239(12) Uiso 0.50 1 d PU A 1
C1B C 0.3962(14) 0.9320(9) 0.3052(8) 0.027(3) Uani 1 1 d U . .
H1B H 0.4491 0.8884 0.2739 0.033 Uiso 1 1 calc R A 1
C2B C 0.4385(17) 0.9908(11) 0.3851(10) 0.044(4) Uani 1 1 d U A .
H2B H 0.5245 0.9926 0.4173 0.053 Uiso 1 1 calc R B 1
C3B C 0.3322(17) 1.0469(10) 0.4098(9) 0.040(4) Uani 1 1 d U . .
H3B H 0.3349 1.0925 0.4610 0.048 Uiso 1 1 calc R A 1
C4B C 0.2199(15) 1.0234(9) 0.3446(9) 0.033(3) Uani 1 1 d U A .
H4B H 0.1356 1.0509 0.3441 0.039 Uiso 1 1 calc R C 1
C5B C 0.2592(13) 0.9495(8) 0.2795(8) 0.022(3) Uani 1 1 d U A .
C6B C 0.1720(12) 0.9012(8) 0.2025(7) 0.020(2) Uani 1 1 d U . .
H6B1 H 0.0740 0.9043 0.2148 0.024 Uiso 1 1 calc R A .
H6B2 H 0.1854 0.8304 0.1950 0.024 Uiso 1 1 calc R . .
N7B N 0.2044(11) 0.9495(7) 0.1152(6) 0.022(2) Uani 1 1 d U A .
C8B C 0.3494(14) 0.9436(11) 0.0937(9) 0.035(3) Uani 1 1 d U . .
H8B1 H 0.3656 0.8740 0.0890 0.053 Uiso 1 1 calc R A .
H8B2 H 0.4111 0.9806 0.1412 0.053 Uiso 1 1 calc R . .
H8B3 H 0.3676 0.9722 0.0368 0.053 Uiso 1 1 calc R . .
C9B C 0.1075(15) 0.8931(10) 0.0425(8) 0.036(3) Uani 1 1 d U . .
H9B1 H 0.0119 0.8982 0.0572 0.054 Uiso 1 1 calc R A .
H9B2 H 0.1220 0.8232 0.0378 0.054 Uiso 1 1 calc R . .
H9B3 H 0.1256 0.9213 -0.0147 0.054 Uiso 1 1 calc R . .
C10B C 0.1803(15) 1.0562(9) 0.1235(8) 0.029(3) Uani 1 1 d U . .
H10D H 0.0843 1.0602 0.1377 0.043 Uiso 1 1 calc R A .
H10E H 0.1989 1.0855 0.0669 0.043 Uiso 1 1 calc R . .
H10F H 0.2420 1.0924 0.1714 0.043 Uiso 1 1 calc R . .
C11B C 0.2781(14) 0.7493(10) 0.4251(9) 0.030(6) Uiso 0.50 1 d PGU A 2
C12B C 0.1433(16) 0.7714(14) 0.4041(11) 0.025(6) Uiso 0.50 1 d PGU A 2
H12B H 0.0843 0.7424 0.3546 0.030 Uiso 0.50 1 calc PR A 2
C13B C 0.1121(16) 0.8443(13) 0.4699(12) 0.031(6) Uiso 0.50 1 d PGU A 2
H13B H 0.0286 0.8727 0.4722 0.037 Uiso 0.50 1 calc PR A 2
C14B C 0.2277(19) 0.8673(11) 0.5316(10) 0.019(5) Uiso 0.50 1 d PGU A 2
H14B H 0.2351 0.9138 0.5824 0.022 Uiso 0.50 1 calc PR A 2
C15B C 0.3303(15) 0.8086(12) 0.5040(10) 0.031(6) Uiso 0.50 1 d PGU A 2
H15B H 0.4183 0.8089 0.5331 0.037 Uiso 0.50 1 calc PR A 2
C16B C 0.348(2) 0.6736(14) 0.3793(14) 0.037(6) Uiso 0.50 1 d PGU A 2
H16C H 0.3347 0.6786 0.3142 0.045 Uiso 0.50 1 calc PR A 2
H16D H 0.3013 0.6079 0.3925 0.045 Uiso 0.50 1 calc PR A 2
C17B C 0.5043(13) 0.6758(14) 0.4012(13) 0.033(6) Uiso 0.50 1 d PGU A 2
C18B C 0.5431(16) 0.5963(12) 0.4444(14) 0.050(8) Uiso 0.50 1 d PGU A 2
H18B H 0.4756 0.5430 0.4563 0.060 Uiso 0.50 1 calc PR A 2
C19B C 0.6808(18) 0.5949(11) 0.4702(13) 0.042(7) Uiso 0.50 1 d PGU A 2
H19B H 0.7074 0.5406 0.4997 0.050 Uiso 0.50 1 calc PR A 2
C20B C 0.7796(13) 0.6729(12) 0.4528(12) 0.021(5) Uiso 0.50 1 d PGU A 2
H20B H 0.8737 0.6719 0.4704 0.025 Uiso 0.50 1 calc PR A 2
C21B C 0.7407(15) 0.7524(11) 0.4095(12) 0.026(5) Uiso 0.50 1 d PGU A 2
H21B H 0.8082 0.8057 0.3976 0.031 Uiso 0.50 1 calc PR A 2
C22B C 0.6030(17) 0.7538(12) 0.3837(13) 0.045(8) Uiso 0.50 1 d PGU A 2
H22B H 0.5765 0.8081 0.3542 0.054 Uiso 0.50 1 calc PR A 2
C11C C 0.0562(15) 0.8388(11) 0.4519(10) 0.028(6) Uiso 0.50 1 d PGU A 1
C12C C 0.1543(19) 0.8751(13) 0.5229(10) 0.042(7) Uiso 0.50 1 d PGU A 1
H12C H 0.1429 0.9237 0.5696 0.051 Uiso 0.50 1 calc PR A 1
C13C C 0.2724(16) 0.8258(14) 0.5117(12) 0.028(6) Uiso 0.50 1 d PGU A 1
H13C H 0.3538 0.8357 0.5496 0.034 Uiso 0.50 1 calc PR A 1
C14C C 0.2473(17) 0.7591(13) 0.4338(12) 0.023(6) Uiso 0.50 1 d PGU A 1
H14C H 0.3090 0.7166 0.4105 0.028 Uiso 0.50 1 calc PR A 1
C15C C 0.1137(18) 0.7671(14) 0.3969(11) 0.039(8) Uiso 0.50 1 d PGU A 1
H15C H 0.0704 0.7309 0.3445 0.047 Uiso 0.50 1 calc PR A 1
C16C C -0.0808(18) 0.8728(18) 0.4202(17) 0.051(8) Uiso 0.50 1 d PGU A 1
H16E H -0.1029 0.9285 0.4609 0.061 Uiso 0.50 1 calc PR A 1
H16F H -0.0741 0.8952 0.3591 0.061 Uiso 0.50 1 calc PR A 1
C17C C -0.1843(5) 0.7896(8) 0.4210(8) 0.050(8) Uiso 0.50 1 d PGU A 1
C18C C -0.3027(5) 0.7970(11) 0.3689(13) 0.041(7) Uiso 0.50 1 d PGU A 1
H18C H -0.3109 0.8558 0.3402 0.049 Uiso 0.50 1 calc PR A 1
C19C C -0.4089(6) 0.7182(13) 0.3589(12) 0.047(8) Uiso 0.50 1 d PGU A 1
H19C H -0.4898 0.7232 0.3232 0.057 Uiso 0.50 1 calc PR A 1
C20C C -0.3968(8) 0.6321(11) 0.4009(12) 0.055(8) Uiso 0.50 1 d PGU A 1
H20C H -0.4694 0.5783 0.3940 0.066 Uiso 0.50 1 calc PR A 1
C21C C -0.2785(9) 0.6248(11) 0.4530(13) 0.035(6) Uiso 0.50 1 d PGU A 1
H21C H -0.2702 0.5659 0.4817 0.041 Uiso 0.50 1 calc PR A 1
C22C C -0.1722(7) 0.7035(10) 0.4631(9) 0.045(8) Uiso 0.50 1 d PGU A 1
H22C H -0.0913 0.6985 0.4987 0.053 Uiso 0.50 1 calc PR A 1
Fe1C Fe 0.2797(4) 0.8980(3) 0.4045(3) 0.0162(10) Uiso 0.50 1 d PGU A 2
